data_7251537
loop_
_publ_author_name
'Gerten, Anthony L.'
'Larson, Sarah N.'
'Ojala, William H.'

_publ_section_title
;
 Examining the role of molecular and crystallographic symmetry in
 isomorphism: a series of centrosymmetric &#x201C;bridge-flipped&#x201D;
 trifluoromethyl-substituted bis-benzylideneanilines
;
_journal_issue 4
_journal_name_full CrystEngComm
_journal_page_first 849
_journal_page_last 861
_journal_paper_doi 10.1039/D5CE01058F
_journal_volume 28
_journal_year 2026
_chemical_formula_sum 'C22 H14 F6 N2'
_chemical_formula_weight 420.35
_chemical_melting_point 464(2)
_chemical_name_systematic N,N^'^-(1,4-phenylenedimethylidyne)bis(4-trifluoromethyl)benzenamine
_space_group_crystal_system monoclinic
_space_group_IT_number 14
_space_group_name_Hall '-P 2yn'
_space_group_name_H-M_alt 'P 1 21/n 1'
_atom_sites_solution_hydrogens mixed
_atom_sites_solution_primary direct
_audit_creation_method SHELXL-2019/3
_audit_update_record
;
2025-08-25 deposited with the CCDC.	2025-12-16 downloaded from the CCDC.
;
_cell_angle_alpha 90
_cell_angle_beta 100.8584(10)
_cell_angle_gamma 90
_cell_formula_units_Z 4
_cell_length_a 14.9937(12)
_cell_length_b 7.5042(6)
_cell_length_c 16.9077(13)
_cell_measurement_reflns_used 2975
_cell_measurement_temperature 173(2)
_cell_measurement_theta_max 27.44
_cell_measurement_theta_min 2.45
_cell_volume 1868.3(3)
_computing_cell_refinement 'Bruker SAINT'
_computing_data_collection 'Bruker APEX2'
_computing_data_reduction 'Bruker SAINT'
_computing_molecular_graphics
'Mercury (Macrae et al., J. Appl. Cryst., 53, 226-235, 2020)and ORTEP-3 for Windows (L. J. Farrugia, J. Appl. Cryst. (2012),45, 849-854)'
_computing_publication_material 'enCIFer (Allen et al., J. Appl. Cryst., 37, 335-338, 2004)'
_computing_structure_refinement 'SHELXL-2019/2 (Sheldrick, 2019)'
_computing_structure_solution 'SHELXS-97 (Sheldrick, 2008)'
_diffrn_ambient_temperature 173(2)
_diffrn_measured_fraction_theta_full 0.999
_diffrn_measured_fraction_theta_max 0.999
_diffrn_measurement_device_type 'Bruker APEX-II CCD'
_diffrn_measurement_method '\f and \w scans'
_diffrn_radiation_type MoK\a
_diffrn_radiation_wavelength 0.71073
_diffrn_reflns_av_R_equivalents 0.0326
_diffrn_reflns_av_unetI/netI 0.0221
_diffrn_reflns_Laue_measured_fraction_full 0.999
_diffrn_reflns_Laue_measured_fraction_max 0.999
_diffrn_reflns_limit_h_max 17
_diffrn_reflns_limit_h_min -17
_diffrn_reflns_limit_k_max 8
_diffrn_reflns_limit_k_min -8
_diffrn_reflns_limit_l_max 20
_diffrn_reflns_limit_l_min -20
_diffrn_reflns_number 17834
_diffrn_reflns_point_group_measured_fraction_full 0.999
_diffrn_reflns_point_group_measured_fraction_max 0.999
_diffrn_reflns_theta_full 25.242
_diffrn_reflns_theta_max 25.245
_diffrn_reflns_theta_min 1.667
_diffrn_source 'sealed tube'
_exptl_absorpt_coefficient_mu 0.131
_exptl_absorpt_correction_T_max 0.987
_exptl_absorpt_correction_T_min 0.938
_exptl_absorpt_correction_type multi-scan
_exptl_absorpt_process_details 'SADABS 2012/1 (Bruker, 2012)'
_exptl_crystal_colour yellow
_exptl_crystal_density_diffrn 1.494
_exptl_crystal_density_method 'not measured'
_exptl_crystal_description needle
_exptl_crystal_F_000 856
_exptl_crystal_recrystallization_method 'Re-crystallisation from solvent: 1:1 diethyl ether/hexane'
_exptl_crystal_size_max 0.500
_exptl_crystal_size_mid 0.250
_exptl_crystal_size_min 0.100
_exptl_transmission_factor_max 0.7456
_exptl_transmission_factor_min 0.6867
_refine_diff_density_max 0.419
_refine_diff_density_min -0.262
_refine_diff_density_rms 0.044
_refine_ls_extinction_coef 0.0029(6)
_refine_ls_extinction_expression Fc^*^=kFc[1+0.001xFc^2^\l^3^/sin(2\q)]^-1/4^
_refine_ls_extinction_method 'SHELXL-2019/2 (Sheldrick 2019)'
_refine_ls_goodness_of_fit_ref 1.042
_refine_ls_hydrogen_treatment constr
_refine_ls_matrix_type full
_refine_ls_number_parameters 285
_refine_ls_number_reflns 3364
_refine_ls_number_restraints 111
_refine_ls_restrained_S_all 1.039
_refine_ls_R_factor_all 0.0584
_refine_ls_R_factor_gt 0.0455
_refine_ls_shift/su_max 0.000
_refine_ls_shift/su_mean 0.000
_refine_ls_structure_factor_coef Fsqd
_refine_ls_weighting_details 'w=1/[\s^2^(Fo^2^)+(0.0551P)^2^+1.1640P] where P=(Fo^2^+2Fc^2^)/3'
_refine_ls_weighting_scheme calc
_refine_ls_wR_factor_gt 0.1156
_refine_ls_wR_factor_ref 0.1272
_reflns_Friedel_coverage 0.000
_reflns_number_gt 2665
_reflns_number_total 3364
_reflns_threshold_expression 'I > 2\s(I)'
_cod_data_source_file d5ce01058f2.cif
_cod_data_source_block 13287z
_cod_depositor_comments
;
The following automatic conversions were performed:

data item '_chemical_melting_point' value '462-466 K' was changed to
'464(2)' -- the average value was taken and precision was estimated.

Automatic conversion script
Id: cif_fix_values 8170 2020-07-09 18:12:32Z antanas 
;
_cod_original_sg_symbol_H-M 'P 21/n'
_cod_database_code 7251537
_shelx_shelxl_version_number 2019/3
_shelx_space_group_comment
;
The symmetry employed for this shelxl refinement is uniquely defined
by the following loop, which should always be used as a source of
symmetry information in preference to the above space-group names.
They are only intended as comments.
;
_shelx_estimated_absorpt_t_min 0.6867
_shelx_estimated_absorpt_t_max 0.7456

loop_
_space_group_symop_operation_xyz
'x, y, z'
'-x+1/2, y+1/2, -z+1/2'
'-x, -y, -z'
'x-1/2, -y-1/2, z-1/2'

loop_
_atom_site_label
_atom_site_type_symbol
_atom_site_fract_x
_atom_site_fract_y
_atom_site_fract_z
_atom_site_U_iso_or_equiv
_atom_site_adp_type
_atom_site_occupancy
_atom_site_site_symmetry_order
_atom_site_calc_flag
_atom_site_refinement_flags_posn
_atom_site_refinement_flags_adp
_atom_site_refinement_flags_occupancy
_atom_site_disorder_assembly
_atom_site_disorder_group
N1 N 0.50070(10) 0.7704(2) 0.04937(9) 0.0324(4) Uani 1 1 d . . . . .
N2 N 0.97241(11) 0.7471(2) 0.27907(9) 0.0353(4) Uani 1 1 d . . . . .
C1 C 0.40528(12) 0.7481(2) 0.03112(11) 0.0293(4) Uani 1 1 d . . . . .
C3 C 0.27607(12) 0.6356(3) -0.06264(11) 0.0323(4) Uani 1 1 d . . . . .
H3 H 0.251902 0.574502 -0.111161 0.039 Uiso 1 1 calc R U . . .
C2 C 0.36844(12) 0.6625(3) -0.04086(11) 0.0333(4) Uani 1 1 d . . . . .
H2 H 0.407491 0.622146 -0.075324 0.040 Uiso 1 1 calc R U . . .
C4 C 0.21831(12) 0.6983(2) -0.01320(11) 0.0313(4) Uani 1 1 d D . . . .
C21 C 0.11820(12) 0.6771(2) -0.03962(11) 0.0368(5) Uani 1 1 d D . . . .
F1 F 0.07176(8) 0.7081(2) 0.01843(8) 0.0625(4) Uani 1 1 d D . . . .
F2 F 0.09464(9) 0.51456(19) -0.06646(10) 0.0704(5) Uani 1 1 d D . . . .
F3 F 0.08450(9) 0.7885(2) -0.09916(9) 0.0775(5) Uani 1 1 d D . . . .
C5 C 0.25415(13) 0.7874(3) 0.05759(11) 0.0344(4) Uani 1 1 d . . . . .
H5 H 0.214749 0.831897 0.090883 0.041 Uiso 1 1 calc R U . . .
C6 C 0.34696(13) 0.8119(3) 0.07995(11) 0.0337(4) Uani 1 1 d . . . . .
H6 H 0.371044 0.872205 0.128694 0.040 Uiso 1 1 calc R U . . .
C7 C 0.54178(13) 0.7519(2) 0.12185(11) 0.0321(4) Uani 1 1 d . . . . .
H7 H 0.507497 0.724865 0.162177 0.039 Uiso 1 1 calc R U . . .
C8 C 0.64075(12) 0.7714(2) 0.14501(11) 0.0301(4) Uani 1 1 d . . . . .
C9 C 0.68498(13) 0.7101(3) 0.22048(11) 0.0323(4) Uani 1 1 d . . . . .
H9 H 0.650231 0.665042 0.257573 0.039 Uiso 1 1 calc R U . . .
C10 C 0.77829(12) 0.7145(2) 0.24159(11) 0.0319(4) Uani 1 1 d . . . . .
H10 H 0.807477 0.670492 0.292602 0.038 Uiso 1 1 calc R U . . .
C11 C 1.06853(13) 0.7429(2) 0.29389(11) 0.0317(4) Uani 1 1 d . . . . .
C12 C 1.11509(13) 0.7990(3) 0.36924(11) 0.0359(5) Uani 1 1 d . . . . .
H12 H 1.082173 0.842197 0.408093 0.043 Uiso 1 1 calc R U . . .
C13 C 1.20872(13) 0.7919(3) 0.38746(11) 0.0358(5) Uani 1 1 d . . . . .
H13 H 1.240722 0.839366 0.440279 0.054 Uiso 1 1 d R U . A .
C15 C 1.21154(13) 0.6643(3) 0.25741(12) 0.0368(5) Uani 1 1 d . . . . .
H15 H 1.245571 0.615187 0.216582 0.055 Uiso 1 1 d R U . A .
C16 C 1.11778(13) 0.6744(3) 0.23868(12) 0.0368(5) Uani 1 1 d . . . . .
H16 H 1.086661 0.634277 0.187600 0.044 Uiso 1 1 calc R U . . .
C17 C 0.92951(13) 0.7893(2) 0.20909(11) 0.0328(4) Uani 1 1 d . . . . .
H17 H 0.962981 0.825557 0.169412 0.039 Uiso 1 1 calc R U . . .
C18 C 0.83027(12) 0.7837(2) 0.18806(11) 0.0301(4) Uani 1 1 d . . . . .
C19 C 0.78588(12) 0.8466(2) 0.11303(11) 0.0320(4) Uani 1 1 d . . . . .
H19 H 0.820553 0.893948 0.076358 0.038 Uiso 1 1 calc R U . . .
C20 C 0.69245(12) 0.8408(2) 0.09149(11) 0.0323(4) Uani 1 1 d . . . . .
H20 H 0.663263 0.884020 0.040317 0.039 Uiso 1 1 calc R U . . .
C14 C 1.25726(12) 0.7241(2) 0.33174(11) 0.0341(4) Uani 0.887(3) 1 d D . P A 1
C22 C 1.35874(14) 0.7149(3) 0.35172(13) 0.0403(5) Uani 0.887(3) 1 d D . P A 1
F4 F 1.38904(10) 0.5695(2) 0.39277(17) 0.0892(9) Uani 0.887(3) 1 d D . P A 1
F5 F 1.39456(10) 0.8519(2) 0.39623(11) 0.0577(5) Uani 0.887(3) 1 d D . P A 1
F6 F 1.39788(10) 0.7162(3) 0.28740(10) 0.0754(7) Uani 0.887(3) 1 d D . P A 1
C14' C 1.25726(12) 0.7241(2) 0.33174(11) 0.0341(4) Uani 0.113(3) 1 d D . P A 2
C22' C 1.3566(3) 0.6998(11) 0.3613(5) 0.0403(5) Uani 0.113(3) 1 d D . P A 2
F4' F 1.4034(6) 0.8481(14) 0.3568(11) 0.0892(9) Uani 0.113(3) 1 d D . P A 2
F5' F 1.3916(5) 0.5796(17) 0.3185(8) 0.0577(5) Uani 0.113(3) 1 d D . P A 2
F6' F 1.3770(6) 0.647(2) 0.4372(5) 0.0754(7) Uani 0.113(3) 1 d D . P A 2

loop_
_atom_site_aniso_label
_atom_site_aniso_U_11
_atom_site_aniso_U_22
_atom_site_aniso_U_33
_atom_site_aniso_U_23
_atom_site_aniso_U_13
_atom_site_aniso_U_12
N1 0.0268(8) 0.0353(9) 0.0335(9) 0.0006(7) 0.0014(7) 0.0018(6)
N2 0.0283(9) 0.0414(10) 0.0334(9) -0.0036(7) -0.0012(7) 0.0021(7)
C1 0.0264(9) 0.0292(10) 0.0309(9) 0.0036(7) 0.0017(7) 0.0032(7)
C3 0.0302(10) 0.0362(10) 0.0290(9) -0.0015(8) 0.0015(8) -0.0002(8)
C2 0.0291(10) 0.0395(11) 0.0314(10) -0.0015(8) 0.0056(8) 0.0035(8)
C4 0.0277(10) 0.0307(10) 0.0350(10) 0.0047(8) 0.0046(8) 0.0026(8)
C21 0.0301(10) 0.0403(11) 0.0398(11) 0.0006(9) 0.0062(8) -0.0016(8)
F1 0.0325(7) 0.0942(11) 0.0640(9) -0.0155(8) 0.0172(6) -0.0043(7)
F2 0.0374(7) 0.0618(9) 0.1110(12) -0.0320(9) 0.0112(7) -0.0128(6)
F3 0.0295(7) 0.1078(13) 0.0873(11) 0.0503(10) -0.0092(7) -0.0065(7)
C5 0.0304(10) 0.0376(11) 0.0359(10) -0.0022(8) 0.0083(8) 0.0061(8)
C6 0.0327(10) 0.0344(10) 0.0321(10) -0.0032(8) 0.0014(8) 0.0043(8)
C7 0.0304(10) 0.0332(10) 0.0322(10) -0.0003(8) 0.0044(8) 0.0020(8)
C8 0.0295(10) 0.0282(9) 0.0310(10) -0.0028(7) 0.0017(8) 0.0015(7)
C9 0.0316(10) 0.0346(10) 0.0301(10) 0.0001(8) 0.0040(8) -0.0007(8)
C10 0.0331(10) 0.0331(10) 0.0263(9) 0.0005(8) -0.0023(7) 0.0022(8)
C11 0.0294(10) 0.0321(10) 0.0318(10) 0.0005(8) 0.0013(8) 0.0009(8)
C12 0.0315(10) 0.0439(11) 0.0311(10) -0.0043(8) 0.0026(8) 0.0030(8)
C13 0.0327(10) 0.0399(11) 0.0321(10) -0.0017(8) -0.0012(8) -0.0025(8)
C15 0.0339(11) 0.0411(11) 0.0355(10) -0.0041(9) 0.0068(8) 0.0044(9)
C16 0.0354(11) 0.0402(11) 0.0318(10) -0.0057(8) -0.0012(8) 0.0031(9)
C17 0.0310(10) 0.0320(10) 0.0339(10) -0.0025(8) 0.0024(8) -0.0003(8)
C18 0.0296(10) 0.0267(9) 0.0321(10) -0.0041(7) 0.0006(7) 0.0016(7)
C19 0.0310(10) 0.0323(10) 0.0316(10) 0.0014(8) 0.0032(8) -0.0020(8)
C20 0.0328(10) 0.0327(10) 0.0287(9) 0.0031(8) -0.0009(8) 0.0010(8)
C14 0.0296(10) 0.0306(10) 0.0409(11) 0.0029(8) 0.0035(8) -0.0014(8)
C22 0.0324(11) 0.0379(12) 0.0494(13) 0.0032(10) 0.0048(9) -0.0035(9)
F4 0.0277(8) 0.0623(11) 0.170(2) 0.0627(13) -0.0008(10) 0.0013(7)
F5 0.0338(8) 0.0669(10) 0.0696(11) -0.0152(9) 0.0024(7) -0.0116(7)
F6 0.0346(8) 0.1322(19) 0.0625(11) -0.0104(12) 0.0169(7) -0.0029(9)
C14' 0.0296(10) 0.0306(10) 0.0409(11) 0.0029(8) 0.0035(8) -0.0014(8)
C22' 0.0324(11) 0.0379(12) 0.0494(13) 0.0032(10) 0.0048(9) -0.0035(9)
F4' 0.0277(8) 0.0623(11) 0.170(2) 0.0627(13) -0.0008(10) 0.0013(7)
F5' 0.0338(8) 0.0669(10) 0.0696(11) -0.0152(9) 0.0024(7) -0.0116(7)
F6' 0.0346(8) 0.1322(19) 0.0625(11) -0.0104(12) 0.0169(7) -0.0029(9)

loop_
_atom_type_symbol
_atom_type_description
_atom_type_scat_dispersion_real
_atom_type_scat_dispersion_imag
_atom_type_scat_source
C C 0.0033 0.0016 'International Tables Vol C Tables 4.2.6.8 and 6.1.1.4'
H H 0.0000 0.0000 'International Tables Vol C Tables 4.2.6.8 and 6.1.1.4'
N N 0.0061 0.0033 'International Tables Vol C Tables 4.2.6.8 and 6.1.1.4'
F F 0.0171 0.0103 'International Tables Vol C Tables 4.2.6.8 and 6.1.1.4'

loop_
_geom_angle_atom_site_label_1
_geom_angle_atom_site_label_2
_geom_angle_atom_site_label_3
_geom_angle
_geom_angle_site_symmetry_1
_geom_angle_site_symmetry_3
_geom_angle_publ_flag
C7 N1 C1 118.92(16) . . ?
C17 N2 C11 119.23(17) . . ?
C2 C1 C6 119.00(17) . . ?
C2 C1 N1 117.53(16) . . ?
C6 C1 N1 123.44(17) . . ?
C2 C3 C4 119.77(17) . . ?
C2 C3 H3 120.1 . . ?
C4 C3 H3 120.1 . . ?
C3 C2 C1 120.86(17) . . ?
C3 C2 H2 119.6 . . ?
C1 C2 H2 119.6 . . ?
C5 C4 C3 119.76(17) . . ?
C5 C4 C21 120.93(16) . . ?
C3 C4 C21 119.22(16) . . ?
F2 C21 F1 105.74(15) . . ?
F2 C21 F3 106.25(16) . . ?
F1 C21 F3 105.78(16) . . ?
F2 C21 C4 112.88(15) . . ?
F1 C21 C4 113.48(15) . . ?
F3 C21 C4 112.10(15) . . ?
C6 C5 C4 120.37(17) . . ?
C6 C5 H5 119.8 . . ?
C4 C5 H5 119.8 . . ?
C5 C6 C1 120.20(17) . . ?
C5 C6 H6 119.9 . . ?
C1 C6 H6 119.9 . . ?
N1 C7 C8 121.87(17) . . ?
N1 C7 H7 119.1 . . ?
C8 C7 H7 119.1 . . ?
C20 C8 C9 119.14(17) . . ?
C20 C8 C7 121.31(16) . . ?
C9 C8 C7 119.46(17) . . ?
C10 C9 C8 120.79(17) . . ?
C10 C9 H9 119.6 . . ?
C8 C9 H9 119.6 . . ?
C9 C10 C18 120.20(17) . . ?
C9 C10 H10 119.9 . . ?
C18 C10 H10 119.9 . . ?
C16 C11 C12 119.03(17) . . ?
C16 C11 N2 122.69(16) . . ?
C12 C11 N2 118.14(17) . . ?
C13 C12 C11 120.28(18) . . ?
C13 C12 H12 119.9 . . ?
C11 C12 H12 119.9 . . ?
C12 C13 C14' 120.19(17) . . ?
C12 C13 C14 120.19(17) . . ?
C12 C13 H13 118.9 . . ?
C14' C13 H13 120.8 . . ?
C14 C13 H13 120.8 . . ?
C16 C15 C14' 119.78(18) . . ?
C16 C15 C14 119.78(18) . . ?
C16 C15 H15 119.3 . . ?
C14' C15 H15 120.9 . . ?
C14 C15 H15 120.9 . . ?
C15 C16 C11 120.72(17) . . ?
C15 C16 H16 119.6 . . ?
C11 C16 H16 119.6 . . ?
N2 C17 C18 122.00(18) . . ?
N2 C17 H17 119.0 . . ?
C18 C17 H17 119.0 . . ?
C19 C18 C10 118.91(17) . . ?
C19 C18 C17 119.91(17) . . ?
C10 C18 C17 121.17(17) . . ?
C20 C19 C18 120.97(17) . . ?
C20 C19 H19 119.5 . . ?
C18 C19 H19 119.5 . . ?
C19 C20 C8 119.98(17) . . ?
C19 C20 H20 120.0 . . ?
C8 C20 H20 120.0 . . ?
C15 C14 C13 119.96(17) . . ?
C15 C14 C22 119.80(17) . . ?
C13 C14 C22 120.24(17) . . ?
F4 C22 F5 106.17(19) . . ?
F4 C22 F6 105.9(2) . . ?
F5 C22 F6 105.33(18) . . ?
F4 C22 C14 112.93(17) . . ?
F5 C22 C14 112.19(17) . . ?
F6 C22 C14 113.68(17) . . ?
C15 C14' C13 119.96(17) . . ?
C15 C14' C22' 123.7(3) . . ?
C13 C14' C22' 115.8(3) . . ?
F6' C22' F4' 106.2(5) . . ?
F6' C22' F5' 106.4(5) . . ?
F4' C22' F5' 105.8(5) . . ?
F6' C22' C14' 113.3(5) . . ?
F4' C22' C14' 112.6(5) . . ?
F5' C22' C14' 112.0(5) . . ?

loop_
_geom_bond_atom_site_label_1
_geom_bond_atom_site_label_2
_geom_bond_distance
_geom_bond_site_symmetry_2
_geom_bond_publ_flag
N1 C7 1.271(2) . ?
N1 C1 1.415(2) . ?
N2 C17 1.276(2) . ?
N2 C11 1.416(2) . ?
C1 C2 1.395(3) . ?
C1 C6 1.395(3) . ?
C3 C2 1.379(3) . ?
C3 C4 1.394(3) . ?
C3 H3 0.9500 . ?
C2 H2 0.9500 . ?
C4 C5 1.388(3) . ?
C4 C21 1.492(2) . ?
C21 F2 1.326(2) . ?
C21 F1 1.3264(19) . ?
C21 F3 1.332(2) . ?
C5 C6 1.384(3) . ?
C5 H5 0.9500 . ?
C6 H6 0.9500 . ?
C7 C8 1.469(3) . ?
C7 H7 0.9500 . ?
C8 C20 1.399(3) . ?
C8 C9 1.400(3) . ?
C9 C10 1.378(3) . ?
C9 H9 0.9500 . ?
C10 C18 1.400(3) . ?
C10 H10 0.9500 . ?
C11 C16 1.393(3) . ?
C11 C12 1.397(3) . ?
C12 C13 1.380(3) . ?
C12 H12 0.9500 . ?
C13 C14' 1.391(3) . ?
C13 C14 1.391(3) . ?
C13 H13 0.9966 . ?
C15 C16 1.384(3) . ?
C15 C14' 1.388(3) . ?
C15 C14 1.388(3) . ?
C15 H15 1.0027 . ?
C16 H16 0.9500 . ?
C17 C18 1.464(3) . ?
C17 H17 0.9500 . ?
C18 C19 1.399(3) . ?
C19 C20 1.380(3) . ?
C19 H19 0.9500 . ?
C20 H20 0.9500 . ?
C14 C22 1.497(3) . ?
C22 F4 1.326(2) . ?
C22 F5 1.327(2) . ?
C22 F6 1.329(2) . ?
C14' C22' 1.491(4) . ?
C22' F6' 1.324(4) . ?
C22' F4' 1.325(4) . ?
C22' F5' 1.325(4) . ?

loop_
_geom_torsion_atom_site_label_1
_geom_torsion_atom_site_label_2
_geom_torsion_atom_site_label_3
_geom_torsion_atom_site_label_4
_geom_torsion
_geom_torsion_site_symmetry_1
_geom_torsion_site_symmetry_2
_geom_torsion_site_symmetry_3
_geom_torsion_site_symmetry_4
_geom_torsion_publ_flag
C7 N1 C1 C2 -141.54(19) . . . . ?
C7 N1 C1 C6 40.5(3) . . . . ?
N1 C1 C2 C3 179.84(17) . . . . ?
C2 C3 C4 C21 176.71(17) . . . . ?
C5 C4 C21 F2 -136.51(19) . . . . ?
C3 C4 C21 F2 46.8(2) . . . . ?
C5 C4 C21 F1 -16.2(2) . . . . ?
C3 C4 C21 F1 167.11(17) . . . . ?
C5 C4 C21 F3 103.5(2) . . . . ?
C3 C4 C21 F3 -73.1(2) . . . . ?
C21 C4 C5 C6 -177.65(17) . . . . ?
N1 C1 C6 C5 179.02(17) . . . . ?
C1 N1 C7 C8 179.39(16) . . . . ?
N1 C7 C8 C20 11.2(3) . . . . ?
N1 C7 C8 C9 -165.20(18) . . . . ?
C7 C8 C9 C10 175.21(17) . . . . ?
C17 N2 C11 C16 -40.9(3) . . . . ?
C17 N2 C11 C12 143.48(19) . . . . ?
N2 C11 C12 C13 177.92(18) . . . . ?
C11 C12 C13 C14' -1.8(3) . . . . ?
C11 C12 C13 C14 -1.8(3) . . . . ?
C14' C15 C16 C11 -0.5(3) . . . . ?
C14 C15 C16 C11 -0.5(3) . . . . ?
N2 C11 C16 C15 -176.56(18) . . . . ?
C11 N2 C17 C18 175.44(16) . . . . ?
C9 C10 C18 C17 -179.85(17) . . . . ?
N2 C17 C18 C19 174.19(18) . . . . ?
N2 C17 C18 C10 -6.5(3) . . . . ?
C17 C18 C19 C20 179.27(17) . . . . ?
C7 C8 C20 C19 -175.74(17) . . . . ?
C16 C15 C14 C13 0.8(3) . . . . ?
C16 C15 C14 C22 -179.39(18) . . . . ?
C12 C13 C14 C15 0.3(3) . . . . ?
C12 C13 C14 C22 -179.45(18) . . . . ?
C15 C14 C22 F4 -95.5(3) . . . . ?
C13 C14 C22 F4 84.3(3) . . . . ?
C15 C14 C22 F5 144.6(2) . . . . ?
C13 C14 C22 F5 -35.6(3) . . . . ?
C15 C14 C22 F6 25.2(3) . . . . ?
C13 C14 C22 F6 -155.0(2) . . . . ?
C16 C15 C14' C13 0.8(3) . . . . ?
C16 C15 C14' C22' 172.6(4) . . . . ?
C12 C13 C14' C15 0.3(3) . . . . ?
C12 C13 C14' C22' -172.1(4) . . . . ?
C15 C14' C22' F6' -135.7(8) . . . . ?
C13 C14' C22' F6' 36.5(8) . . . . ?
C15 C14' C22' F4' 103.8(8) . . . . ?
C13 C14' C22' F4' -84.1(8) . . . . ?
C15 C14' C22' F5' -15.3(9) . . . . ?
C13 C14' C22' F5' 156.8(7) . . . . ?
